data_4515937
loop_
_publ_author_name
'Fard, Mahmood A.'
'Behnia, Ava'
'Puddephatt, Richard J.'

_publ_section_title
;
 Supramolecular Polymer and Sheet and a Double Cubane Structure in
 Platinum(IV) Iodide Chemistry: Solution of a Longstanding Puzzle.
;
_journal_issue 8
_journal_name_full 'ACS omega'
_journal_page_first 10267
_journal_page_last 10272
_journal_paper_doi 10.1021/acsomega.8b01367
_journal_volume 3
_journal_year 2018
_chemical_formula_sum 'C10 H30 I6 Pt4'
_chemical_formula_weight 1692.10
_space_group_crystal_system triclinic
_space_group_IT_number 2
_space_group_name_Hall '-P 1'
_space_group_name_H-M_alt 'P -1'
_atom_sites_solution_hydrogens geom
_atom_sites_solution_primary dual
_atom_sites_solution_secondary difmap
_audit_creation_method SHELXL-2016/6
_cell_angle_alpha 92.018(17)
_cell_angle_beta 113.755(14)
_cell_angle_gamma 106.974(19)
_cell_formula_units_Z 1
_cell_length_a 8.361(3)
_cell_length_b 8.630(4)
_cell_length_c 10.095(4)
_cell_measurement_reflns_used 6778
_cell_measurement_temperature 163
_cell_measurement_theta_max 35.01
_cell_measurement_theta_min 2.51
_cell_volume 627.9(5)
_computing_cell_refinement SAINT
_computing_data_collection Apex2
_computing_data_reduction SAINT
_computing_molecular_graphics Mercury
_computing_publication_material cif2tables.py
_computing_structure_refinement SHELXL
_computing_structure_solution SHELXT
_diffrn_ambient_temperature 163
_diffrn_detector 'CCD plate'
_diffrn_detector_type 'Bruker Apex2'
_diffrn_measured_fraction_theta_full 0.998
_diffrn_measured_fraction_theta_max 0.989
_diffrn_measurement_device '\k-geometry diffractometer'
_diffrn_measurement_device_type 'Bruker Kappa Axis Apex2'
_diffrn_measurement_method 'phi and omega scans'
_diffrn_radiation_type MoK\a
_diffrn_radiation_wavelength 0.71073
_diffrn_reflns_av_R_equivalents 0.0349
_diffrn_reflns_av_unetI/netI 0.0425
_diffrn_reflns_Laue_measured_fraction_full 0.998
_diffrn_reflns_Laue_measured_fraction_max 0.989
_diffrn_reflns_limit_h_max 13
_diffrn_reflns_limit_h_min -13
_diffrn_reflns_limit_k_max 13
_diffrn_reflns_limit_k_min -13
_diffrn_reflns_limit_l_max 16
_diffrn_reflns_limit_l_min -16
_diffrn_reflns_number 19504
_diffrn_reflns_point_group_measured_fraction_full 0.998
_diffrn_reflns_point_group_measured_fraction_max 0.989
_diffrn_reflns_theta_full 25.242
_diffrn_reflns_theta_max 35.146
_diffrn_reflns_theta_min 3.086
_diffrn_source 'sealed tube'
_exptl_absorpt_coefficient_mu 29.581
_exptl_absorpt_correction_T_max 0.7469
_exptl_absorpt_correction_T_min 0.3911
_exptl_absorpt_correction_type multi-scan
_exptl_absorpt_process_details SADABS
_exptl_crystal_colour orange
_exptl_crystal_density_diffrn 4.476
_exptl_crystal_description blcok
_exptl_crystal_F_000 720
_exptl_crystal_size_max 0.172
_exptl_crystal_size_mid 0.131
_exptl_crystal_size_min 0.062
_refine_diff_density_max 2.812
_refine_diff_density_min -2.988
_refine_diff_density_rms 0.418
_refine_ls_extinction_coef 0.00053(6)
_refine_ls_extinction_expression Fc^*^=kFc[1+0.001xFc^2^\l^3^/sin(2\q)]^-1/4^
_refine_ls_extinction_method 'SHELXL-2016/6 (Sheldrick 2016)'
_refine_ls_goodness_of_fit_ref 1.098
_refine_ls_hydrogen_treatment constr
_refine_ls_matrix_type full
_refine_ls_number_parameters 97
_refine_ls_number_reflns 5529
_refine_ls_number_restraints 0
_refine_ls_restrained_S_all 1.098
_refine_ls_R_factor_all 0.0462
_refine_ls_R_factor_gt 0.0333
_refine_ls_shift/su_max 0.002
_refine_ls_shift/su_mean 0.000
_refine_ls_structure_factor_coef Fsqd
_refine_ls_weighting_details 'w=1/[\s^2^(Fo^2^)+(0.0189P)^2^+3.2612P] where P=(Fo^2^+2Fc^2^)/3'
_refine_ls_weighting_scheme calc
_refine_ls_wR_factor_gt 0.0637
_refine_ls_wR_factor_ref 0.0668
_reflns_Friedel_coverage 0.000
_reflns_number_gt 4434
_reflns_number_total 5529
_reflns_threshold_expression 'I > 2\s(I)'
_cod_data_source_file ao8b01367_si_002.cif
_cod_data_source_block complex_8
_cod_original_cell_volume 627.8(4)
_cod_database_code 4515937
_shelx_shelxl_version_number 2016/6
_shelx_space_group_comment
;
The symmetry employed for this shelxl refinement is uniquely defined
by the following loop, which should always be used as a source of
symmetry information in preference to the above space-group names.
They are only intended as comments.
;
_shelx_estimated_absorpt_t_min 0.080
_shelx_estimated_absorpt_t_max 0.261

loop_
_space_group_symop_operation_xyz
'x, y, z'
'-x, -y, -z'

loop_
_atom_site_label
_atom_site_type_symbol
_atom_site_fract_x
_atom_site_fract_y
_atom_site_fract_z
_atom_site_U_iso_or_equiv
_atom_site_adp_type
_atom_site_occupancy
_atom_site_site_symmetry_order
_atom_site_calc_flag
_atom_site_refinement_flags_posn
_atom_site_refinement_flags_adp
Pt1 Pt 0.49656(3) 0.25065(3) 0.76266(2) 0.01164(5) Uani 1 1 d . .
Pt2 Pt 0.23207(3) 0.36362(3) 0.36658(2) 0.01054(5) Uani 1 1 d . .
I1 I 0.29179(5) 0.09824(5) 0.46650(4) 0.01344(8) Uani 1 1 d . .
I2 I 0.43005(5) 0.53451(5) 0.65931(4) 0.01150(7) Uani 1 1 d . .
I3 I 0.17437(5) 0.63344(5) 0.27305(4) 0.01392(8) Uani 1 1 d . .
C1 C 0.5473(10) 0.0373(8) 0.8297(8) 0.0194(13) Uani 1 1 d . .
H1A H 0.664204 0.036799 0.829322 0.029 Uiso 1 1 calc R U
H1B H 0.445742 -0.059138 0.762076 0.029 Uiso 1 1 calc R U
H1C H 0.555939 0.033962 0.929217 0.029 Uiso 1 1 calc R U
C2 C 0.6406(9) 0.3598(8) 0.9817(6) 0.0171(12) Uani 1 1 d . .
H2A H 0.611943 0.459671 0.995886 0.026 Uiso 1 1 calc R U
H2B H 0.774025 0.388506 1.011240 0.026 Uiso 1 1 calc R U
H2C H 0.604069 0.282921 1.041772 0.026 Uiso 1 1 calc R U
C3 C 0.2608(8) 0.1796(8) 0.7995(7) 0.0145(11) Uani 1 1 d . .
H3A H 0.285156 0.127521 0.887052 0.022 Uiso 1 1 calc R U
H3B H 0.158251 0.101068 0.714216 0.022 Uiso 1 1 calc R U
H3C H 0.227650 0.276465 0.814669 0.022 Uiso 1 1 calc R U
C4 C -0.0182(8) 0.2954(8) 0.3816(8) 0.0180(12) Uani 1 1 d . .
H4A H -0.072130 0.175131 0.362100 0.027 Uiso 1 1 calc R U
H4B H -0.103395 0.340951 0.309184 0.027 Uiso 1 1 calc R U
H4C H 0.002581 0.337897 0.480579 0.027 Uiso 1 1 calc R U
C5 C 0.0952(9) 0.2325(8) 0.1548(7) 0.0185(12) Uani 1 1 d . .
H5A H 0.169673 0.171119 0.138914 0.028 Uiso 1 1 calc R U
H5B H 0.076324 0.308722 0.084782 0.028 Uiso 1 1 calc R U
H5C H -0.025211 0.155445 0.140133 0.028 Uiso 1 1 calc R U

loop_
_atom_site_aniso_label
_atom_site_aniso_U_11
_atom_site_aniso_U_22
_atom_site_aniso_U_33
_atom_site_aniso_U_23
_atom_site_aniso_U_13
_atom_site_aniso_U_12
Pt1 0.01254(9) 0.01052(11) 0.01107(10) 0.00263(8) 0.00469(8) 0.00326(8)
Pt2 0.00967(9) 0.00944(10) 0.01077(10) 0.00161(7) 0.00340(7) 0.00228(7)
I1 0.01573(16) 0.00861(17) 0.01328(17) 0.00161(13) 0.00469(13) 0.00262(13)
I2 0.01186(14) 0.01060(17) 0.01195(16) 0.00164(13) 0.00515(13) 0.00366(13)
I3 0.01283(15) 0.01299(18) 0.01673(17) 0.00501(14) 0.00593(13) 0.00577(13)
C1 0.031(3) 0.018(3) 0.025(3) 0.013(3) 0.022(3) 0.015(3)
C2 0.020(3) 0.018(3) 0.008(2) 0.001(2) 0.003(2) 0.003(2)
C3 0.014(2) 0.010(3) 0.021(3) 0.002(2) 0.008(2) 0.006(2)
C4 0.011(2) 0.015(3) 0.027(3) 0.002(2) 0.009(2) 0.003(2)
C5 0.016(3) 0.018(3) 0.013(3) -0.001(2) 0.000(2) 0.004(2)

loop_
_atom_type_symbol
_atom_type_description
_atom_type_scat_dispersion_real
_atom_type_scat_dispersion_imag
_atom_type_scat_source
C C 0.0033 0.0016 'International Tables Vol C Tables 4.2.6.8 and 6.1.1.4'
H H 0.0000 0.0000 'International Tables Vol C Tables 4.2.6.8 and 6.1.1.4'
I I -0.4742 1.8119 'International Tables Vol C Tables 4.2.6.8 and 6.1.1.4'
Pt Pt -1.7033 8.3905 'International Tables Vol C Tables 4.2.6.8 and 6.1.1.4'

loop_
_geom_angle_atom_site_label_1
_geom_angle_atom_site_label_2
_geom_angle_atom_site_label_3
_geom_angle
_geom_angle_site_symmetry_3
C2 Pt1 C3 86.8(3) .
C2 Pt1 C1 87.1(3) .
C3 Pt1 C1 89.0(3) .
C2 Pt1 I1 178.34(18) .
C3 Pt1 I1 91.56(18) .
C1 Pt1 I1 92.6(2) .
C2 Pt1 I2 95.26(19) .
C3 Pt1 I2 92.80(17) .
C1 Pt1 I2 177.10(18) .
I1 Pt1 I2 85.06(3) .
C2 Pt1 I3 89.92(18) 2_666
C3 Pt1 I3 176.10(18) 2_666
C1 Pt1 I3 92.91(18) 2_666
I1 Pt1 I3 91.73(3) 2_666
I2 Pt1 I3 85.40(2) 2_666
C5 Pt2 C4 89.0(3) .
C5 Pt2 I1 89.72(19) .
C4 Pt2 I1 90.05(19) .
C5 Pt2 I3 91.67(19) .
C4 Pt2 I3 89.61(19) .
I1 Pt2 I3 178.565(16) .
C5 Pt2 I2 177.41(19) .
C4 Pt2 I2 92.5(2) .
I1 Pt2 I2 88.15(3) .
I3 Pt2 I2 90.47(3) .
C5 Pt2 I2 90.71(19) 2_666
C4 Pt2 I2 177.98(19) 2_666
I1 Pt2 I2 91.95(2) 2_666
I3 Pt2 I2 88.40(2) 2_666
I2 Pt2 I2 87.89(3) 2_666
Pt2 I1 Pt1 95.50(3) .
Pt1 I2 Pt2 91.29(3) .
Pt1 I2 Pt2 91.16(2) 2_666
Pt2 I2 Pt2 92.10(3) 2_666
Pt2 I3 Pt1 95.03(2) 2_666
Pt1 C1 H1A 109.5 .
Pt1 C1 H1B 109.5 .
H1A C1 H1B 109.5 .
Pt1 C1 H1C 109.5 .
H1A C1 H1C 109.5 .
H1B C1 H1C 109.5 .
Pt1 C2 H2A 109.5 .
Pt1 C2 H2B 109.5 .
H2A C2 H2B 109.5 .
Pt1 C2 H2C 109.5 .
H2A C2 H2C 109.5 .
H2B C2 H2C 109.5 .
Pt1 C3 H3A 109.5 .
Pt1 C3 H3B 109.5 .
H3A C3 H3B 109.5 .
Pt1 C3 H3C 109.5 .
H3A C3 H3C 109.5 .
H3B C3 H3C 109.5 .
Pt2 C4 H4A 109.5 .
Pt2 C4 H4B 109.5 .
H4A C4 H4B 109.5 .
Pt2 C4 H4C 109.5 .
H4A C4 H4C 109.5 .
H4B C4 H4C 109.5 .
Pt2 C5 H5A 109.5 .
Pt2 C5 H5B 109.5 .
H5A C5 H5B 109.5 .
Pt2 C5 H5C 109.5 .
H5A C5 H5C 109.5 .
H5B C5 H5C 109.5 .

loop_
_geom_bond_atom_site_label_1
_geom_bond_atom_site_label_2
_geom_bond_distance
_geom_bond_site_symmetry_2
Pt1 C2 2.067(6) .
Pt1 C3 2.074(6) .
Pt1 C1 2.083(6) .
Pt1 I1 2.8078(12) .
Pt1 I2 2.8117(12) .
Pt1 I3 2.8138(10) 2_666
Pt2 C5 2.065(6) .
Pt2 C4 2.071(6) .
Pt2 I1 2.6336(12) .
Pt2 I3 2.6438(12) .
Pt2 I2 2.8238(12) .
Pt2 I2 2.8254(10) 2_666
C1 H1A 0.9800 .
C1 H1B 0.9800 .
C1 H1C 0.9800 .
C2 H2A 0.9800 .
C2 H2B 0.9800 .
C2 H2C 0.9800 .
C3 H3A 0.9800 .
C3 H3B 0.9800 .
C3 H3C 0.9800 .
C4 H4A 0.9800 .
C4 H4B 0.9800 .
C4 H4C 0.9800 .
C5 H5A 0.9800 .
C5 H5B 0.9800 .
C5 H5C 0.9800 .
